data_7708241
loop_
_publ_author_name
'Lei, Caijin'
'Yang, Hongwei'
'Zhang, Qinghua'
'Cheng, Guangbin'

_publ_section_title
;
 Synthesis of nitrogen-rich and thermostable energetic materials based on
 hetarenecarboxylic acids
;
_journal_name_full 'Dalton Transactions'
_journal_paper_doi 10.1039/D1DT02854E
_journal_year 2021
_chemical_formula_moiety 'C5 H6 N10 O'
_chemical_formula_sum 'C5 H6 N10 O'
_chemical_formula_weight 222.20
_space_group_crystal_system triclinic
_space_group_IT_number 2
_space_group_name_Hall '-P 1'
_space_group_name_H-M_alt 'P -1'
_atom_sites_solution_hydrogens difmap
_atom_sites_solution_primary dual
_audit_creation_date 2021-03-18
_audit_creation_method
;
Olex2 1.2
(compiled 2018.05.29 svn.r3508 for OlexSys, GUI svn.r5506)
;
_audit_update_record
;
2021-04-19 deposited with the CCDC.	2021-09-08 downloaded from the CCDC.
;
_cell_angle_alpha 108.619(5)
_cell_angle_beta 109.314(5)
_cell_angle_gamma 92.750(5)
_cell_formula_units_Z 2
_cell_length_a 6.8113(9)
_cell_length_b 8.2072(10)
_cell_length_c 8.5119(12)
_cell_measurement_reflns_used 1467
_cell_measurement_temperature 170(2)
_cell_measurement_theta_max 26.381
_cell_measurement_theta_min 2.659
_cell_volume 419.23(10)
_computing_cell_refinement 'SAINT V8.40A (?, 2016)'
_computing_data_reduction 'SAINT V8.40A (?, 2016)'
_computing_molecular_graphics 'Olex2 (Dolomanov et al., 2009)'
_computing_publication_material 'Olex2 (Dolomanov et al., 2009)'
_computing_structure_refinement 'ShelXL (Sheldrick, 2015)'
_computing_structure_solution 'ShelXT (Sheldrick, 2015)'
_diffrn_ambient_temperature 170.0
_diffrn_measured_fraction_theta_full 0.995
_diffrn_measured_fraction_theta_max 0.988
_diffrn_measurement_device_type 'Bruker APEX-II CCD'
_diffrn_measurement_method '\f and \w scans'
_diffrn_radiation_type MoK\a
_diffrn_radiation_wavelength 0.71073
_diffrn_reflns_av_R_equivalents 0.0468
_diffrn_reflns_av_unetI/netI 0.0580
_diffrn_reflns_Laue_measured_fraction_full 0.995
_diffrn_reflns_Laue_measured_fraction_max 0.988
_diffrn_reflns_limit_h_max 8
_diffrn_reflns_limit_h_min -8
_diffrn_reflns_limit_k_max 10
_diffrn_reflns_limit_k_min -10
_diffrn_reflns_limit_l_max 10
_diffrn_reflns_limit_l_min -10
_diffrn_reflns_number 4856
_diffrn_reflns_point_group_measured_fraction_full 0.995
_diffrn_reflns_point_group_measured_fraction_max 0.988
_diffrn_reflns_theta_full 25.242
_diffrn_reflns_theta_max 26.421
_diffrn_reflns_theta_min 2.658
_diffrn_standards_number 0
_exptl_absorpt_coefficient_mu 0.138
_exptl_absorpt_correction_T_max 0.7454
_exptl_absorpt_correction_T_min 0.6784
_exptl_absorpt_correction_type multi-scan
_exptl_absorpt_process_details
'SADABS-2016/2 (Bruker,2016/2) was used for absorption correction. wR2(int) was 0.0670 before and 0.0544 after correction. The Ratio of minimum to maximum transmission is 0.9101. The \l/2 correction factor is Not present.'
_exptl_crystal_colour colourless
_exptl_crystal_colour_primary colourless
_exptl_crystal_density_diffrn 1.760
_exptl_crystal_description block
_exptl_crystal_F_000 228
_exptl_crystal_size_max 0.15
_exptl_crystal_size_mid 0.08
_exptl_crystal_size_min 0.05
_refine_diff_density_max 0.249
_refine_diff_density_min -0.246
_refine_diff_density_rms 0.056
_refine_ls_extinction_method none
_refine_ls_goodness_of_fit_ref 1.031
_refine_ls_hydrogen_treatment mixed
_refine_ls_matrix_type full
_refine_ls_number_parameters 155
_refine_ls_number_reflns 1710
_refine_ls_number_restraints 0
_refine_ls_restrained_S_all 1.031
_refine_ls_R_factor_all 0.0782
_refine_ls_R_factor_gt 0.0461
_refine_ls_shift/su_max 0.000
_refine_ls_shift/su_mean 0.000
_refine_ls_structure_factor_coef Fsqd
_refine_ls_weighting_details 'w=1/[\s^2^(Fo^2^)+(0.0474P)^2^+0.2140P] where P=(Fo^2^+2Fc^2^)/3'
_refine_ls_weighting_scheme calc
_refine_ls_wR_factor_gt 0.1013
_refine_ls_wR_factor_ref 0.1219
_reflns_Friedel_coverage 0.000
_reflns_number_gt 1207
_reflns_number_total 1710
_reflns_threshold_expression 'I > 2\s(I)'
_cod_data_source_file d1dt02854e2.cif
_cod_data_source_block mo_2021278_0m
_cod_database_code 7708241
_shelx_shelxl_version_number 2018/3
_shelx_space_group_comment
;
The symmetry employed for this shelxl refinement is uniquely defined
by the following loop, which should always be used as a source of
symmetry information in preference to the above space-group names.
They are only intended as comments.
;
_shelx_estimated_absorpt_t_max 0.993
_shelx_estimated_absorpt_t_min 0.980
_olex2_refinement_description
;
1. Fixed Uiso
 At 1.2 times of:
  All N(H,H) groups
2.a Rotating group:
 N9(H9A,H9B), N10(H10A,H10B)
;
_olex2_submission_special_instructions 'No special instructions were received'

loop_
_space_group_symop_operation_xyz
'x, y, z'
'-x, -y, -z'

loop_
_atom_site_label
_atom_site_type_symbol
_atom_site_fract_x
_atom_site_fract_y
_atom_site_fract_z
_atom_site_U_iso_or_equiv
_atom_site_adp_type
_atom_site_occupancy
_atom_site_site_symmetry_order
_atom_site_calc_flag
_atom_site_refinement_flags_posn
_atom_site_refinement_flags_adp
_atom_site_refinement_flags_occupancy
_atom_site_disorder_assembly
_atom_site_disorder_group
O1 O 0.4003(3) 0.0561(2) 0.8228(2) 0.0315(4) Uani 1 1 d . . . . .
N6 N 0.2390(3) 0.2496(2) 0.3927(2) 0.0214(4) Uani 1 1 d . . . . .
N4 N 0.5932(3) 0.2858(2) 0.4659(2) 0.0211(4) Uani 1 1 d . . . . .
N5 N 0.4922(3) 0.3354(2) 0.3221(2) 0.0197(4) Uani 1 1 d . . . . .
N8 N 0.3547(3) 0.4257(2) 0.1016(2) 0.0246(5) Uani 1 1 d . . . . .
N9 N 0.7360(3) 0.4581(2) 0.2198(2) 0.0250(5) Uani 1 1 d . . . . .
H9A H 0.811005 0.374996 0.230827 0.030 Uiso 1 1 d GR . . . .
H9B H 0.730001 0.477491 0.122337 0.030 Uiso 1 1 d GR . . . .
N7 N 0.1848(3) 0.3680(2) 0.1454(2) 0.0257(5) Uani 1 1 d . . . . .
N2 N 0.8593(3) 0.2043(3) 0.7786(3) 0.0312(5) Uani 1 1 d . . . . .
N3 N 0.3084(3) 0.1053(2) 0.6804(3) 0.0273(5) Uani 1 1 d . . . . .
N10 N 0.0360(3) 0.2199(3) 0.3943(3) 0.0328(5) Uani 1 1 d . . . . .
H10A H -0.001770 0.107560 0.369641 0.039 Uiso 1 1 d GR . . . .
H10B H 0.036004 0.279144 0.500915 0.039 Uiso 1 1 d GR . . . .
N1 N 0.6214(3) 0.0893(3) 0.8792(3) 0.0297(5) Uani 1 1 d . . . . .
C4 C 0.2805(3) 0.3157(3) 0.2760(3) 0.0208(5) Uani 1 1 d . . . . .
C3 C 0.4335(3) 0.2345(3) 0.5032(3) 0.0193(5) Uani 1 1 d . . . . .
C1 C 0.6611(3) 0.1592(3) 0.7722(3) 0.0234(5) Uani 1 1 d . . . . .
C2 C 0.4640(3) 0.1686(3) 0.6476(3) 0.0205(5) Uani 1 1 d . . . . .
C5 C 0.5355(3) 0.4054(3) 0.2079(3) 0.0214(5) Uani 1 1 d . . . . .
H2A H 0.961(4) 0.231(3) 0.886(4) 0.045(8) Uiso 1 1 d . . . . .
H2B H 0.869(4) 0.276(3) 0.721(4) 0.041(8) Uiso 1 1 d . . . . .

loop_
_atom_site_aniso_label
_atom_site_aniso_U_11
_atom_site_aniso_U_22
_atom_site_aniso_U_33
_atom_site_aniso_U_23
_atom_site_aniso_U_13
_atom_site_aniso_U_12
O1 0.0391(10) 0.0351(10) 0.0259(9) 0.0173(8) 0.0128(8) 0.0042(7)
N6 0.0175(9) 0.0282(10) 0.0210(10) 0.0122(8) 0.0071(8) 0.0013(7)
N4 0.0230(10) 0.0236(10) 0.0162(10) 0.0096(8) 0.0040(8) 0.0034(7)
N5 0.0202(10) 0.0232(10) 0.0163(9) 0.0096(8) 0.0049(7) 0.0039(7)
N8 0.0243(10) 0.0293(11) 0.0214(10) 0.0114(9) 0.0076(8) 0.0034(8)
N9 0.0252(10) 0.0318(11) 0.0233(11) 0.0142(9) 0.0109(8) 0.0075(8)
N7 0.0213(10) 0.0318(11) 0.0239(11) 0.0135(9) 0.0050(8) 0.0028(8)
N2 0.0227(11) 0.0440(13) 0.0257(12) 0.0193(11) 0.0013(9) 0.0006(9)
N3 0.0327(11) 0.0298(11) 0.0244(11) 0.0149(9) 0.0112(9) 0.0064(8)
N10 0.0214(11) 0.0446(13) 0.0381(13) 0.0226(11) 0.0106(9) 0.0029(9)
N1 0.0338(12) 0.0305(11) 0.0235(11) 0.0127(9) 0.0064(9) 0.0029(9)
C4 0.0185(11) 0.0214(11) 0.0213(12) 0.0087(10) 0.0050(9) 0.0024(8)
C3 0.0199(11) 0.0195(11) 0.0177(11) 0.0067(9) 0.0057(9) 0.0032(8)
C1 0.0285(12) 0.0206(12) 0.0185(12) 0.0062(9) 0.0062(9) 0.0031(9)
C2 0.0241(11) 0.0180(11) 0.0198(12) 0.0072(9) 0.0081(9) 0.0033(9)
C5 0.0249(12) 0.0209(11) 0.0182(12) 0.0081(10) 0.0068(9) 0.0030(9)

loop_
_atom_type_symbol
_atom_type_description
_atom_type_scat_dispersion_real
_atom_type_scat_dispersion_imag
_atom_type_scat_source
C C 0.0033 0.0016 'International Tables Vol C Tables 4.2.6.8 and 6.1.1.4'
H H 0.0000 0.0000 'International Tables Vol C Tables 4.2.6.8 and 6.1.1.4'
N N 0.0061 0.0033 'International Tables Vol C Tables 4.2.6.8 and 6.1.1.4'
O O 0.0106 0.0060 'International Tables Vol C Tables 4.2.6.8 and 6.1.1.4'

loop_
_geom_angle_atom_site_label_1
_geom_angle_atom_site_label_2
_geom_angle_atom_site_label_3
_geom_angle
_geom_angle_site_symmetry_1
_geom_angle_site_symmetry_3
_geom_angle_publ_flag
N3 O1 N1 111.03(16) . . ?
C4 N6 N10 122.63(17) . . ?
C4 N6 C3 105.74(17) . . ?
C3 N6 N10 131.49(18) . . ?
C3 N4 N5 101.96(16) . . ?
C4 N5 N4 113.42(17) . . ?
C4 N5 C5 105.56(17) . . ?
C5 N5 N4 140.99(18) . . ?
C5 N8 N7 109.80(17) . . ?
H9A N9 H9B 109.2 . . ?
C5 N9 H9A 109.1 . . ?
C5 N9 H9B 109.5 . . ?
C4 N7 N8 102.99(17) . . ?
C1 N2 H2A 114.4(18) . . ?
C1 N2 H2B 114.5(17) . . ?
H2A N2 H2B 115(2) . . ?
C2 N3 O1 105.79(17) . . ?
N6 N10 H10A 109.2 . . ?
N6 N10 H10B 109.4 . . ?
H10A N10 H10B 109.2 . . ?
C1 N1 O1 105.27(17) . . ?
N5 C4 N6 105.23(17) . . ?
N7 C4 N6 140.8(2) . . ?
N7 C4 N5 113.91(19) . . ?
N6 C3 C2 124.53(19) . . ?
N4 C3 N6 113.65(18) . . ?
N4 C3 C2 121.83(18) . . ?
N2 C1 C2 128.0(2) . . ?
N1 C1 N2 123.6(2) . . ?
N1 C1 C2 108.4(2) . . ?
N3 C2 C3 123.40(19) . . ?
N3 C2 C1 109.54(19) . . ?
C1 C2 C3 127.1(2) . . ?
N5 C5 N9 123.90(19) . . ?
N8 C5 N5 107.75(19) . . ?
N8 C5 N9 128.1(2) . . ?

loop_
_geom_bond_atom_site_label_1
_geom_bond_atom_site_label_2
_geom_bond_distance
_geom_bond_site_symmetry_2
_geom_bond_publ_flag
O1 N3 1.364(2) . ?
O1 N1 1.404(2) . ?
N6 N10 1.398(2) . ?
N6 C4 1.370(3) . ?
N6 C3 1.386(3) . ?
N4 N5 1.387(2) . ?
N4 C3 1.316(3) . ?
N5 C4 1.350(3) . ?
N5 C5 1.376(3) . ?
N8 N7 1.430(3) . ?
N8 C5 1.320(3) . ?
N9 H9A 0.8820 . ?
N9 H9B 0.8821 . ?
N9 C5 1.373(3) . ?
N7 C4 1.303(3) . ?
N2 C1 1.362(3) . ?
N2 H2A 0.90(3) . ?
N2 H2B 0.89(3) . ?
N3 C2 1.306(3) . ?
N10 H10A 0.8819 . ?
N10 H10B 0.8820 . ?
N1 C1 1.308(3) . ?
C3 C2 1.453(3) . ?
C1 C2 1.433(3) . ?
